data_7027975
loop_
_publ_author_name
'Clegg, William'
'Elsegood, Mark R. J.'
'Teat, Simon J.'
'Redshaw, Carl'
'Gibson, Vernon C.'

_publ_section_title
;
 A novel titanium--oxygen ladder structure supported by calix[4]arene
 ligands, characterised by synchrotron crystallography
;
_journal_issue 18
_journal_name_full 'Journal of the Chemical Society, Dalton Transactions'
_journal_page_first 3037
_journal_paper_doi 10.1039/a803864c
_journal_year 1998
_chemical_formula_sum 'C102 H120 Cl4 O10 Ti4'
_chemical_formula_weight 1839.38
_chemical_name_systematic
;
 ?
;
_space_group_IT_number 2
_symmetry_cell_setting triclinic
_symmetry_space_group_name_Hall '-P 1'
_symmetry_space_group_name_H-M 'P -1'
_atom_sites_solution_hydrogens geom
_atom_sites_solution_primary direct
_atom_sites_solution_secondary difmap
_audit_creation_method SHELXL-97
_cell_angle_alpha 89.299(3)
_cell_angle_beta 68.935(3)
_cell_angle_gamma 85.043(3)
_cell_formula_units_Z 1
_cell_length_a 12.5692(14)
_cell_length_b 13.4268(15)
_cell_length_c 15.4275(17)
_cell_measurement_reflns_used 8219
_cell_measurement_temperature 160(2)
_cell_measurement_theta_max 26.98
_cell_measurement_theta_min 1.69
_cell_volume 2420.0(5)
_computing_cell_refinement 'local programs'
_computing_data_collection 'Siemens SMART'
_computing_data_reduction 'Siemens SAINT'
_computing_molecular_graphics 'Siemens SHELXTL'
_computing_publication_material 'SHELXTL and local programs'
_computing_structure_refinement 'Siemens SHELXTL'
_computing_structure_solution 'Siemens SHELXTL'
_diffrn_ambient_temperature 160(2)
_diffrn_measurement_device_type 'Siemens SMART CCD diffractometer'
_diffrn_measurement_method '\w rotation with narrow frames'
_diffrn_radiation_monochromator 'silicon 111'
_diffrn_radiation_source 'Daresbury SRS station 9.8'
_diffrn_radiation_type synchrotron
_diffrn_radiation_wavelength 0.6879
_diffrn_reflns_av_R_equivalents 0.0424
_diffrn_reflns_av_sigmaI/netI 0.1058
_diffrn_reflns_limit_h_max 16
_diffrn_reflns_limit_h_min -16
_diffrn_reflns_limit_k_max 17
_diffrn_reflns_limit_k_min -11
_diffrn_reflns_limit_l_max 19
_diffrn_reflns_limit_l_min -20
_diffrn_reflns_number 11915
_diffrn_reflns_theta_max 27.06
_diffrn_reflns_theta_min 1.69
_diffrn_standards_decay_% 30
_diffrn_standards_number 0
_exptl_absorpt_coefficient_mu 0.484
_exptl_absorpt_correction_T_max 0.978
_exptl_absorpt_correction_T_min 0.564
_exptl_absorpt_correction_type empirical
_exptl_crystal_colour orange
_exptl_crystal_density_diffrn 1.262
_exptl_crystal_density_method 'not measured'
_exptl_crystal_description plate
_exptl_crystal_F_000 968
_exptl_crystal_size_max 0.20
_exptl_crystal_size_mid 0.12
_exptl_crystal_size_min 0.02
_refine_diff_density_max 1.281
_refine_diff_density_min -1.172
_refine_diff_density_rms 0.108
_refine_ls_extinction_coef 0.0040(10)
_refine_ls_extinction_expression Fc^*^=kFc[1+0.001xFc^2^\l^3^/sin(2\q)]^-1/4^
_refine_ls_extinction_method SHELXL
_refine_ls_goodness_of_fit_ref 0.925
_refine_ls_hydrogen_treatment mixed
_refine_ls_matrix_type full
_refine_ls_number_parameters 579
_refine_ls_number_reflns 9287
_refine_ls_number_restraints 90
_refine_ls_restrained_S_all 0.926
_refine_ls_R_factor_all 0.0822
_refine_ls_R_factor_gt 0.0595
_refine_ls_shift/su_max 0.001
_refine_ls_shift/su_mean 0.000
_refine_ls_structure_factor_coef Fsqd
_refine_ls_weighting_details 'w=1/[\s^2^(Fo^2^)+(0.0760P)^2^+0.0000P] where P=(Fo^2^+2Fc^2^)/3'
_refine_ls_weighting_scheme calc
_refine_ls_wR_factor_gt 0.1428
_refine_ls_wR_factor_ref 0.1498
_reflns_number_gt 6241
_reflns_number_total 9287
_reflns_threshold_expression >2sigma(I)
_cod_data_source_file c803864sup1.cif
_cod_data_source_block vcg129
_cod_depositor_comments
;
The following automatic conversions were performed:

'_refine_ls_weighting_scheme' value 'calc
w=1/[\s^2^(Fo^2^)+(0.0760P)^2^+0.0000P] where P=(Fo^2^+2Fc^2^)/3' was
changed to 'calc'. New tag '_refine_ls_weighting_details' was
created. The value of the new tag was set to
'w=1/[\s^2^(Fo^2^)+(0.0760P)^2^+0.0000P] where P=(Fo^2^+2Fc^2^)/3'.

Automatic conversion script
Id: cif_fix_values 3143 2015-03-26 13:38:13Z robertas 
;
_cod_original_sg_symbol_H-M P-1
_cod_database_code 7027975

loop_
_symmetry_equiv_pos_as_xyz
'x, y, z'
'-x, -y, -z'

loop_
_atom_site_label
_atom_site_type_symbol
_atom_site_fract_x
_atom_site_fract_y
_atom_site_fract_z
_atom_site_U_iso_or_equiv
_atom_site_adp_type
_atom_site_occupancy
_atom_site_calc_flag
_atom_site_refinement_flags
_atom_site_disorder_assembly
_atom_site_disorder_group
Ti1 Ti 1.09711(5) 0.35386(4) 0.33604(4) 0.01277(16) Uani 1 d . . .
Ti2 Ti 0.96463(5) 0.56453(4) 0.42711(4) 0.01034(15) Uani 1 d . . .
Cl1 Cl 0.98640(8) 0.26282(6) 0.28919(7) 0.0250(2) Uani 1 d . . .
Cl2 Cl 1.26137(8) 0.37721(6) 0.22059(7) 0.0241(2) Uani 1 d . . .
O1 O 1.0379(2) 0.43301(16) 0.44574(15) 0.0148(5) Uani 1 d . . .
O2 O 0.81483(19) 0.57920(16) 0.45093(16) 0.0143(5) Uani 1 d . . .
O3 O 1.0179(2) 0.49007(15) 0.30738(15) 0.0124(5) Uani 1 d . . .
O4 O 1.0402(2) 0.67160(16) 0.38485(16) 0.0142(5) Uani 1 d . . .
O5 O 0.8489(2) 0.74032(16) 0.60569(16) 0.0144(5) Uani 1 d . . .
C1 C 0.7097(3) 0.5896(2) 0.4412(2) 0.0146(7) Uani 1 d . . .
C2 C 0.6205(3) 0.6514(2) 0.5027(2) 0.0154(7) Uani 1 d . . .
C3 C 0.5182(3) 0.6639(2) 0.4870(3) 0.0180(8) Uani 1 d . . .
H3 H 0.4564 0.7055 0.5287 0.022 Uiso 1 calc R . .
C4 C 0.5024(3) 0.6180(3) 0.4124(3) 0.0191(8) Uani 1 d . . .
C5 C 0.5915(3) 0.5523(3) 0.3561(3) 0.0196(8) Uani 1 d . . .
H5 H 0.5811 0.5171 0.3072 0.024 Uiso 1 calc R . .
C6 C 0.6958(3) 0.5366(2) 0.3694(2) 0.0156(7) Uani 1 d . . .
C7 C 0.3966(3) 0.6475(3) 0.3866(3) 0.0228(8) Uani 1 d . . .
C8 C 0.3758(4) 0.5672(3) 0.3273(4) 0.0445(13) Uani 1 d . . .
H8A H 0.4386 0.5617 0.2668 0.067 Uiso 1 calc R . .
H8B H 0.3034 0.5852 0.3182 0.067 Uiso 1 calc R . .
H8C H 0.3721 0.5029 0.3586 0.067 Uiso 1 calc R . .
C9 C 0.4191(4) 0.7440(3) 0.3319(3) 0.0377(11) Uani 1 d . . .
H9A H 0.4850 0.7311 0.2740 0.057 Uiso 1 calc R . .
H9B H 0.4351 0.7951 0.3691 0.057 Uiso 1 calc R . .
H9C H 0.3515 0.7675 0.3173 0.057 Uiso 1 calc R . .
C10 C 0.2874(3) 0.6659(3) 0.4738(3) 0.0331(10) Uani 1 d . . .
H10A H 0.2224 0.6875 0.4551 0.050 Uiso 1 calc R . .
H10B H 0.2981 0.7181 0.5131 0.050 Uiso 1 calc R . .
H10C H 0.2723 0.6040 0.5087 0.050 Uiso 1 calc R . .
C11 C 0.7934(3) 0.4700(2) 0.3026(2) 0.0173(8) Uani 1 d . . .
H11A H 0.8314 0.4277 0.3379 0.021 Uiso 1 calc R . .
H11B H 0.7629 0.4253 0.2683 0.021 Uiso 1 calc R . .
C12 C 0.9875(3) 0.5420(2) 0.2403(2) 0.0135(7) Uani 1 d . . .
C13 C 0.8796(3) 0.5314(2) 0.2346(2) 0.0159(7) Uani 1 d . . .
C14 C 0.8503(3) 0.5854(3) 0.1681(2) 0.0190(8) Uani 1 d . . .
H14 H 0.7782 0.5776 0.1633 0.023 Uiso 1 calc R . .
C15 C 0.9204(3) 0.6500(3) 0.1087(2) 0.0196(8) Uani 1 d . . .
C16 C 1.0248(3) 0.6619(2) 0.1184(2) 0.0191(8) Uani 1 d . . .
H16 H 1.0740 0.7071 0.0792 0.023 Uiso 1 calc R . .
C17 C 1.0587(3) 0.6096(2) 0.1837(2) 0.0153(7) Uani 1 d . . .
C18 C 0.8835(4) 0.7037(3) 0.0341(3) 0.0296(10) Uani 1 d . . .
C19 C 0.7615(4) 0.7561(4) 0.0802(4) 0.0604(16) Uani 1 d . . .
H19A H 0.7372 0.7891 0.0325 0.091 Uiso 1 calc R . .
H19B H 0.7616 0.8061 0.1259 0.091 Uiso 1 calc R . .
H19C H 0.7084 0.7064 0.1113 0.091 Uiso 1 calc R . .
C20 C 0.9627(5) 0.7829(4) -0.0158(4) 0.0613(17) Uani 1 d . . .
H20A H 1.0381 0.7504 -0.0526 0.092 Uiso 1 calc R . .
H20B H 0.9703 0.8288 0.0301 0.092 Uiso 1 calc R . .
H20C H 0.9304 0.8204 -0.0568 0.092 Uiso 1 calc R . .
C21 C 0.8812(6) 0.6263(4) -0.0363(3) 0.0593(16) Uani 1 d . . .
H21A H 0.8549 0.6593 -0.0828 0.089 Uiso 1 calc R . .
H21B H 0.8289 0.5763 -0.0044 0.089 Uiso 1 calc R . .
H21C H 0.9584 0.5934 -0.0669 0.089 Uiso 1 calc R . .
C22 C 1.1714(3) 0.6297(2) 0.1934(2) 0.0161(7) Uani 1 d . . .
H22A H 1.1931 0.5756 0.2296 0.019 Uiso 1 calc R . .
H22B H 1.2319 0.6282 0.1308 0.019 Uiso 1 calc R . .
C23 C 1.1018(3) 0.7459(2) 0.3346(2) 0.0136(7) Uani 1 d . . .
C24 C 1.1661(3) 0.7293(2) 0.2406(2) 0.0152(7) Uani 1 d . . .
C25 C 1.2270(3) 0.8064(3) 0.1917(3) 0.0195(8) Uani 1 d . . .
H25 H 1.2697 0.7967 0.1272 0.023 Uiso 1 calc R . .
C26 C 1.2276(3) 0.8977(3) 0.2341(3) 0.0214(8) Uani 1 d . . .
C27 C 1.1635(3) 0.9105(2) 0.3278(3) 0.0183(8) Uani 1 d . . .
H27 H 1.1633 0.9719 0.3577 0.022 Uiso 1 calc R . .
C28 C 1.0993(3) 0.8366(2) 0.3798(2) 0.0152(7) Uani 1 d . . .
C29 C 1.2987(4) 0.9798(3) 0.1779(3) 0.0326(10) Uani 1 d . . .
C30 C 1.2815(7) 1.0743(4) 0.2323(5) 0.106(3) Uani 1 d . . .
H30A H 1.3162 1.0643 0.2797 0.158 Uiso 1 calc R . .
H30B H 1.1994 1.0935 0.2624 0.158 Uiso 1 calc R . .
H30C H 1.3175 1.1273 0.1906 0.158 Uiso 1 calc R . .
C31 C 1.4243(5) 0.9416(4) 0.1404(4) 0.0630(17) Uani 1 d . . .
H31A H 1.4694 0.9931 0.1025 0.095 Uiso 1 calc R . .
H31B H 1.4348 0.8812 0.1022 0.095 Uiso 1 calc R . .
H31C H 1.4499 0.9257 0.1924 0.095 Uiso 1 calc R . .
C32 C 1.2659(7) 1.0014(5) 0.0910(5) 0.100(3) Uani 1 d . . .
H32A H 1.1864 1.0306 0.1108 0.151 Uiso 1 calc R . .
H32B H 1.2739 0.9389 0.0563 0.151 Uiso 1 calc R . .
H32C H 1.3166 1.0484 0.0512 0.151 Uiso 1 calc R . .
C33 C 1.0229(3) 0.8545(2) 0.4803(2) 0.0169(8) Uani 1 d . . .
H33A H 1.0399 0.9171 0.5040 0.020 Uiso 1 calc R . .
H33B H 1.0371 0.7987 0.5183 0.020 Uiso 1 calc R . .
C34 C 0.8207(3) 0.7990(2) 0.5432(2) 0.0135(7) Uani 1 d . . .
C35 C 0.8988(3) 0.8623(2) 0.4874(2) 0.0148(7) Uani 1 d . . .
C36 C 0.8656(3) 0.9248(2) 0.4279(3) 0.0180(8) Uani 1 d . . .
H36 H 0.9180 0.9691 0.3909 0.022 Uiso 1 calc R . .
C37 C 0.7579(3) 0.9253(2) 0.4201(3) 0.0192(8) Uani 1 d . . .
C38 C 0.6851(3) 0.8577(2) 0.4736(3) 0.0190(8) Uani 1 d . . .
H38 H 0.6124 0.8551 0.4683 0.023 Uiso 1 calc R . .
C39 C 0.7141(3) 0.7936(2) 0.5348(2) 0.0151(7) Uani 1 d . . .
C40 C 0.7266(4) 0.9935(3) 0.3517(3) 0.0343(8) Uani 1 d DU . .
C41 C 0.8233(6) 0.9869(5) 0.2563(4) 0.0509(13) Uani 0.816(5) d PDU A 1
H41A H 0.8015 1.0309 0.2132 0.076 Uiso 0.816(5) calc PR A 1
H41B H 0.8370 0.9178 0.2324 0.076 Uiso 0.816(5) calc PR A 1
H41C H 0.8933 1.0076 0.2622 0.076 Uiso 0.816(5) calc PR A 1
C42 C 0.7107(6) 1.1019(4) 0.3886(5) 0.0466(13) Uani 0.816(5) d PDU A 1
H42A H 0.6901 1.1471 0.3457 0.070 Uiso 0.816(5) calc PR A 1
H42B H 0.7823 1.1197 0.3936 0.070 Uiso 0.816(5) calc PR A 1
H42C H 0.6497 1.1079 0.4499 0.070 Uiso 0.816(5) calc PR A 1
C43 C 0.6162(5) 0.9702(5) 0.3393(5) 0.0516(14) Uani 0.816(5) d PDU A 1
H43A H 0.6007 1.0163 0.2947 0.077 Uiso 0.816(5) calc PR A 1
H43B H 0.5527 0.9780 0.3991 0.077 Uiso 0.816(5) calc PR A 1
H43C H 0.6245 0.9013 0.3159 0.077 Uiso 0.816(5) calc PR A 1
C41A C 0.714(2) 0.9246(16) 0.2772(16) 0.046(3) Uani 0.184(5) d PDU A 2
H41D H 0.6941 0.9652 0.2314 0.069 Uiso 0.184(5) calc PR A 2
H41E H 0.6544 0.8799 0.3067 0.069 Uiso 0.184(5) calc PR A 2
H41F H 0.7873 0.8846 0.2461 0.069 Uiso 0.184(5) calc PR A 2
C42A C 0.8118(19) 1.0696(16) 0.3070(17) 0.043(3) Uani 0.184(5) d PDU A 2
H42D H 0.7855 1.1103 0.2642 0.064 Uiso 0.184(5) calc PR A 2
H42E H 0.8868 1.0347 0.2725 0.064 Uiso 0.184(5) calc PR A 2
H42F H 0.8181 1.1129 0.3553 0.064 Uiso 0.184(5) calc PR A 2
C43A C 0.6044(15) 1.0471(17) 0.4010(16) 0.044(3) Uani 0.184(5) d PDU A 2
H43D H 0.5840 1.0907 0.3570 0.067 Uiso 0.184(5) calc PR A 2
H43E H 0.6037 1.0872 0.4539 0.067 Uiso 0.184(5) calc PR A 2
H43F H 0.5490 0.9969 0.4231 0.067 Uiso 0.184(5) calc PR A 2
C44 C 0.6381(3) 0.7112(2) 0.5788(2) 0.0164(7) Uani 1 d . . .
H44A H 0.5634 0.7405 0.6226 0.020 Uiso 1 calc R . .
H44B H 0.6744 0.6669 0.6140 0.020 Uiso 1 calc R . .
C45 C 1.4999(5) 0.6446(4) 0.0174(5) 0.0678(17) Uani 1 d . . .
H45A H 1.5810 0.6300 -0.0205 0.102 Uiso 1 calc R . .
H45B H 1.4702 0.5849 0.0518 0.102 Uiso 1 calc R . .
H45C H 1.4913 0.6995 0.0614 0.102 Uiso 1 calc R . .
C46 C 1.4347(4) 0.6741(4) -0.0437(4) 0.0456(12) Uani 1 d . . .
C47 C 1.4497(5) 0.7621(4) -0.0925(4) 0.0637(16) Uani 1 d . . .
H47 H 1.5044 0.8043 -0.0878 0.076 Uiso 1 calc R . .
C48 C 1.3868(7) 0.7909(5) -0.1485(5) 0.084(2) Uani 1 d . . .
H48 H 1.3993 0.8514 -0.1819 0.101 Uiso 1 calc R . .
C49 C 1.3072(7) 0.7310(5) -0.1548(4) 0.077(2) Uani 1 d . . .
H49 H 1.2630 0.7505 -0.1918 0.092 Uiso 1 calc R . .
C50 C 1.2908(5) 0.6432(4) -0.1080(4) 0.0577(15) Uani 1 d . . .
H50 H 1.2358 0.6017 -0.1130 0.069 Uiso 1 calc R . .
C51 C 1.3539(5) 0.6146(4) -0.0535(3) 0.0471(13) Uani 1 d . . .
H51 H 1.3420 0.5530 -0.0219 0.057 Uiso 1 calc R . .

loop_
_atom_site_aniso_label
_atom_site_aniso_U_11
_atom_site_aniso_U_22
_atom_site_aniso_U_33
_atom_site_aniso_U_23
_atom_site_aniso_U_13
_atom_site_aniso_U_12
Ti1 0.0134(4) 0.0091(3) 0.0190(3) -0.0001(2) -0.0098(3) -0.0005(2)
Ti2 0.0091(3) 0.0075(3) 0.0180(3) 0.0013(2) -0.0091(3) -0.0018(2)
Cl1 0.0284(6) 0.0159(4) 0.0417(6) -0.0020(4) -0.0250(5) -0.0046(4)
Cl2 0.0184(5) 0.0218(4) 0.0290(5) 0.0032(4) -0.0055(4) 0.0014(4)
O1 0.0188(14) 0.0114(11) 0.0194(12) 0.0002(9) -0.0137(11) 0.0017(10)
O2 0.0068(13) 0.0149(11) 0.0255(13) -0.0006(10) -0.0108(11) -0.0015(9)
O3 0.0148(13) 0.0101(11) 0.0165(12) 0.0012(9) -0.0107(11) -0.0016(9)
O4 0.0119(13) 0.0109(11) 0.0211(13) 0.0020(9) -0.0066(11) -0.0051(9)
O5 0.0144(13) 0.0088(10) 0.0225(13) 0.0019(9) -0.0102(11) 0.0006(9)
C1 0.0083(19) 0.0110(15) 0.030(2) 0.0071(14) -0.0132(16) -0.0028(13)
C2 0.0131(19) 0.0111(15) 0.0260(19) 0.0047(14) -0.0112(17) -0.0040(13)
C3 0.0089(19) 0.0150(17) 0.030(2) 0.0033(14) -0.0074(17) -0.0006(13)
C4 0.012(2) 0.0187(17) 0.032(2) 0.0092(15) -0.0126(18) -0.0072(14)
C5 0.017(2) 0.0178(17) 0.032(2) 0.0032(15) -0.0183(18) -0.0061(15)
C6 0.0099(19) 0.0149(16) 0.0261(19) 0.0050(14) -0.0109(16) -0.0038(13)
C7 0.018(2) 0.0213(18) 0.037(2) 0.0072(16) -0.0179(19) -0.0039(15)
C8 0.035(3) 0.039(2) 0.079(4) -0.012(2) -0.046(3) 0.005(2)
C9 0.021(2) 0.039(2) 0.061(3) 0.031(2) -0.024(2) -0.0104(19)
C10 0.014(2) 0.042(2) 0.047(3) 0.014(2) -0.016(2) -0.0055(18)
C11 0.016(2) 0.0138(16) 0.0255(19) -0.0003(14) -0.0111(17) -0.0032(14)
C12 0.0137(19) 0.0109(15) 0.0196(18) 0.0014(13) -0.0104(16) -0.0019(13)
C13 0.015(2) 0.0133(16) 0.0220(18) 0.0002(13) -0.0089(16) -0.0032(14)
C14 0.015(2) 0.0213(18) 0.027(2) 0.0008(15) -0.0151(17) -0.0024(15)
C15 0.024(2) 0.0189(17) 0.0226(19) 0.0017(14) -0.0164(18) -0.0014(15)
C16 0.022(2) 0.0159(17) 0.0215(19) 0.0052(14) -0.0096(17) -0.0056(15)
C17 0.015(2) 0.0133(16) 0.0205(18) -0.0011(13) -0.0091(16) -0.0017(13)
C18 0.034(3) 0.029(2) 0.035(2) 0.0113(18) -0.024(2) -0.0040(18)
C19 0.049(4) 0.063(3) 0.074(4) 0.024(3) -0.034(3) 0.016(3)
C20 0.068(4) 0.067(4) 0.074(4) 0.051(3) -0.053(3) -0.027(3)
C21 0.102(5) 0.055(3) 0.042(3) 0.006(2) -0.053(3) -0.002(3)
C22 0.0122(19) 0.0155(16) 0.0226(19) 0.0020(14) -0.0083(16) -0.0038(14)
C23 0.0102(19) 0.0104(15) 0.0234(19) 0.0070(13) -0.0093(16) -0.0051(13)
C24 0.0106(19) 0.0148(16) 0.0254(19) 0.0048(14) -0.0122(17) -0.0041(13)
C25 0.015(2) 0.0192(17) 0.025(2) 0.0064(15) -0.0066(17) -0.0046(14)
C26 0.016(2) 0.0146(17) 0.035(2) 0.0062(15) -0.0101(18) -0.0035(14)
C27 0.014(2) 0.0091(15) 0.034(2) 0.0028(14) -0.0103(18) -0.0038(13)
C28 0.0098(19) 0.0127(15) 0.0273(19) 0.0037(14) -0.0116(16) -0.0023(13)
C29 0.031(3) 0.0149(18) 0.042(3) 0.0098(17) -0.001(2) -0.0078(17)
C30 0.135(7) 0.032(3) 0.084(5) -0.009(3) 0.049(5) -0.048(4)
C31 0.041(4) 0.041(3) 0.092(5) 0.012(3) -0.001(3) -0.021(2)
C32 0.135(7) 0.080(5) 0.113(6) 0.073(4) -0.068(5) -0.056(5)
C33 0.015(2) 0.0110(16) 0.029(2) 0.0017(14) -0.0138(17) -0.0047(14)
C34 0.0123(19) 0.0067(14) 0.0226(18) -0.0008(13) -0.0078(16) 0.0002(13)
C35 0.0137(19) 0.0092(15) 0.0230(19) -0.0037(13) -0.0084(16) -0.0005(13)
C36 0.018(2) 0.0102(15) 0.027(2) 0.0031(14) -0.0088(17) -0.0055(14)
C37 0.020(2) 0.0139(16) 0.029(2) 0.0035(14) -0.0148(18) -0.0026(14)
C38 0.014(2) 0.0153(17) 0.031(2) 0.0027(15) -0.0113(17) -0.0022(14)
C39 0.0126(19) 0.0123(16) 0.0215(18) -0.0009(13) -0.0071(16) -0.0017(13)
C40 0.039(2) 0.0272(16) 0.050(2) 0.0169(16) -0.0315(17) -0.0064(16)
C41 0.057(3) 0.059(3) 0.044(2) 0.018(2) -0.0294(19) 0.001(3)
C42 0.057(3) 0.0235(19) 0.067(3) 0.0179(19) -0.032(3) -0.004(2)
C43 0.055(3) 0.050(3) 0.077(4) 0.035(3) -0.055(3) -0.018(2)
C41A 0.058(6) 0.045(5) 0.053(5) 0.015(4) -0.040(4) -0.014(4)
C42A 0.050(5) 0.035(5) 0.057(6) 0.024(4) -0.033(4) -0.013(4)
C43A 0.042(3) 0.038(5) 0.065(5) 0.021(4) -0.035(5) 0.001(3)
C44 0.0097(19) 0.0172(17) 0.0227(19) 0.0029(14) -0.0061(16) -0.0032(14)
C45 0.053(4) 0.060(4) 0.098(5) -0.007(3) -0.037(4) 0.003(3)
C46 0.034(3) 0.047(3) 0.050(3) -0.004(2) -0.009(3) -0.001(2)
C47 0.059(4) 0.055(3) 0.072(4) 0.010(3) -0.014(3) -0.025(3)
C48 0.118(6) 0.066(4) 0.084(5) 0.044(4) -0.047(5) -0.041(4)
C49 0.106(6) 0.070(4) 0.070(4) 0.019(3) -0.050(4) -0.018(4)
C50 0.081(5) 0.055(3) 0.047(3) 0.002(3) -0.031(3) -0.022(3)
C51 0.058(4) 0.032(2) 0.046(3) -0.001(2) -0.011(3) -0.007(2)

loop_
_atom_type_symbol
_atom_type_description
_atom_type_scat_dispersion_real
_atom_type_scat_dispersion_imag
_atom_type_scat_source
C C 0.0033 0.0016 'International Tables Vol C Tables 4.2.6.8 and 6.1.1.4'
H H 0.0000 0.0000 'International Tables Vol C Tables 4.2.6.8 and 6.1.1.4'
O O 0.0106 0.0060 'International Tables Vol C Tables 4.2.6.8 and 6.1.1.4'
Cl Cl 0.1484 0.1585 'International Tables Vol C Tables 4.2.6.8 and 6.1.1.4'
Ti Ti 0.2776 0.4457 'International Tables Vol C Tables 4.2.6.8 and 6.1.1.4'

loop_
_geom_angle_atom_site_label_1
_geom_angle_atom_site_label_2
_geom_angle_atom_site_label_3
_geom_angle
_geom_angle_site_symmetry_1
_geom_angle_site_symmetry_3
O5 Ti1 O1 90.44(10) 2_766 .
O5 Ti1 O3 161.88(10) 2_766 .
O1 Ti1 O3 71.48(9) . .
O5 Ti1 Cl2 97.85(8) 2_766 .
O1 Ti1 Cl2 123.66(8) . .
O3 Ti1 Cl2 91.54(7) . .
O5 Ti1 Cl1 98.69(8) 2_766 .
O1 Ti1 Cl1 121.90(8) . .
O3 Ti1 Cl1 92.11(7) . .
Cl2 Ti1 Cl1 111.72(4) . .
O5 Ti1 Ti2 125.21(8) 2_766 .
O1 Ti1 Ti2 34.81(6) . .
O3 Ti1 Ti2 36.68(6) . .
Cl2 Ti1 Ti2 110.72(3) . .
Cl1 Ti1 Ti2 111.52(3) . .
O2 Ti2 O4 116.10(10) . .
O2 Ti2 O1 99.04(11) . 2_766
O4 Ti2 O1 99.16(10) . 2_766
O2 Ti2 O3 100.38(10) . .
O4 Ti2 O3 96.67(10) . .
O1 Ti2 O3 146.28(9) 2_766 .
O2 Ti2 O1 119.78(10) . .
O4 Ti2 O1 124.10(10) . .
O1 Ti2 O1 73.71(10) 2_766 .
O3 Ti2 O1 72.75(9) . .
O2 Ti2 Ti2 114.24(8) . 2_766
O4 Ti2 Ti2 116.87(8) . 2_766
O1 Ti2 Ti2 37.24(6) 2_766 2_766
O3 Ti2 Ti2 109.15(7) . 2_766
O1 Ti2 Ti2 36.47(6) . 2_766
O2 Ti2 Ti1 116.66(7) . .
O4 Ti2 Ti1 115.54(8) . .
O1 Ti2 Ti1 106.37(6) 2_766 .
O3 Ti2 Ti1 39.99(6) . .
O1 Ti2 Ti1 32.78(6) . .
Ti2 Ti2 Ti1 69.17(2) 2_766 .
Ti1 O1 Ti2 140.99(12) . 2_766
Ti1 O1 Ti2 112.41(11) . .
Ti2 O1 Ti2 106.29(10) 2_766 .
C1 O2 Ti2 163.0(2) . .
C12 O3 Ti2 112.16(18) . .
C12 O3 Ti1 144.44(19) . .
Ti2 O3 Ti1 103.33(10) . .
C23 O4 Ti2 168.2(2) . .
C34 O5 Ti1 166.7(2) . 2_766
O2 C1 C2 119.9(3) . .
O2 C1 C6 118.4(3) . .
C2 C1 C6 121.8(3) . .
C3 C2 C1 117.8(3) . .
C3 C2 C44 120.9(3) . .
C1 C2 C44 121.1(3) . .
C2 C3 C4 122.6(3) . .
C5 C4 C3 117.4(3) . .
C5 C4 C7 120.9(3) . .
C3 C4 C7 121.3(3) . .
C4 C5 C6 122.1(3) . .
C1 C6 C5 118.1(3) . .
C1 C6 C11 121.4(3) . .
C5 C6 C11 120.4(3) . .
C8 C7 C9 109.4(4) . .
C8 C7 C4 111.9(3) . .
C9 C7 C4 107.0(3) . .
C8 C7 C10 107.7(4) . .
C9 C7 C10 109.3(3) . .
C4 C7 C10 111.5(3) . .
C13 C11 C6 110.9(3) . .
O3 C12 C17 120.6(3) . .
O3 C12 C13 119.1(3) . .
C17 C12 C13 120.1(3) . .
C14 C13 C12 118.1(3) . .
C14 C13 C11 119.7(3) . .
C12 C13 C11 122.0(3) . .
C15 C14 C13 123.3(3) . .
C14 C15 C16 117.3(3) . .
C14 C15 C18 120.0(3) . .
C16 C15 C18 122.6(3) . .
C17 C16 C15 121.8(3) . .
C16 C17 C12 119.2(3) . .
C16 C17 C22 119.0(3) . .
C12 C17 C22 121.8(3) . .
C21 C18 C20 109.5(4) . .
C21 C18 C15 108.7(3) . .
C20 C18 C15 112.7(3) . .
C21 C18 C19 108.6(4) . .
C20 C18 C19 107.9(4) . .
C15 C18 C19 109.4(4) . .
C24 C22 C17 113.2(3) . .
O4 C23 C24 119.3(3) . .
O4 C23 C28 118.9(3) . .
C24 C23 C28 121.7(3) . .
C25 C24 C23 117.9(3) . .
C25 C24 C22 120.9(3) . .
C23 C24 C22 121.3(3) . .
C24 C25 C26 122.3(3) . .
C27 C26 C25 117.8(3) . .
C27 C26 C29 121.7(3) . .
C25 C26 C29 120.5(3) . .
C26 C27 C28 122.4(3) . .
C27 C28 C23 118.0(3) . .
C27 C28 C33 121.7(3) . .
C23 C28 C33 120.3(3) . .
C30 C29 C31 110.5(5) . .
C30 C29 C26 113.0(4) . .
C31 C29 C26 109.5(3) . .
C30 C29 C32 109.1(5) . .
C31 C29 C32 105.6(5) . .
C26 C29 C32 108.9(4) . .
C28 C33 C35 109.0(3) . .
O5 C34 C35 119.8(3) . .
O5 C34 C39 119.3(3) . .
C35 C34 C39 120.9(3) . .
C36 C35 C34 118.5(3) . .
C36 C35 C33 118.9(3) . .
C34 C35 C33 122.0(3) . .
C35 C36 C37 122.6(3) . .
C38 C37 C36 116.9(3) . .
C38 C37 C40 122.4(3) . .
C36 C37 C40 120.6(3) . .
C37 C38 C39 122.7(3) . .
C38 C39 C34 118.2(3) . .
C38 C39 C44 119.1(3) . .
C34 C39 C44 122.0(3) . .
C42A C40 C37 114.6(9) . .
C42A C40 C43 132.1(10) . .
C37 C40 C43 113.3(4) . .
C42A C40 C41 51.8(10) . .
C37 C40 C41 110.7(4) . .
C43 C40 C41 108.5(4) . .
C42A C40 C42 57.4(10) . .
C37 C40 C42 108.1(4) . .
C43 C40 C42 108.2(4) . .
C41 C40 C42 108.0(4) . .
C42A C40 C41A 110.6(14) . .
C37 C40 C41A 106.4(9) . .
C43 C40 C41A 52.7(10) . .
C41 C40 C41A 62.5(10) . .
C42 C40 C41A 145.2(10) . .
C42A C40 C43A 110.4(13) . .
C37 C40 C43A 109.4(9) . .
C43 C40 C43A 52.9(10) . .
C41 C40 C43A 140.0(9) . .
C42 C40 C43A 59.2(10) . .
C41A C40 C43A 104.9(13) . .
C39 C44 C2 109.0(3) . .
C47 C46 C51 116.7(5) . .
C47 C46 C45 121.9(5) . .
C51 C46 C45 121.3(5) . .
C46 C47 C48 122.0(6) . .
C49 C48 C47 119.2(6) . .
C48 C49 C50 120.3(6) . .
C49 C50 C51 120.3(6) . .
C50 C51 C46 121.5(5) . .

loop_
_geom_bond_atom_site_label_1
_geom_bond_atom_site_label_2
_geom_bond_distance
_geom_bond_site_symmetry_2
Ti1 O5 1.769(2) 2_766
Ti1 O1 1.884(2) .
Ti1 O3 2.124(2) .
Ti1 Cl2 2.2334(12) .
Ti1 Cl1 2.2342(10) .
Ti1 Ti2 3.2170(8) .
Ti2 O2 1.777(2) .
Ti2 O4 1.778(2) .
Ti2 O1 1.951(2) 2_766
Ti2 O3 1.975(2) .
Ti2 O1 1.987(2) .
Ti2 Ti2 3.1507(11) 2_766
O1 Ti2 1.951(2) 2_766
O2 C1 1.378(4) .
O3 C12 1.387(4) .
O4 C23 1.371(4) .
O5 C34 1.362(4) .
O5 Ti1 1.769(2) 2_766
C1 C2 1.393(5) .
C1 C6 1.394(5) .
C2 C3 1.388(5) .
C2 C44 1.521(5) .
C3 C4 1.395(5) .
C4 C5 1.391(5) .
C4 C7 1.539(5) .
C5 C6 1.396(5) .
C6 C11 1.514(5) .
C7 C8 1.521(5) .
C7 C9 1.528(5) .
C7 C10 1.542(6) .
C11 C13 1.507(5) .
C12 C17 1.395(5) .
C12 C13 1.409(5) .
C13 C14 1.386(5) .
C14 C15 1.378(5) .
C15 C16 1.396(5) .
C15 C18 1.537(5) .
C16 C17 1.391(5) .
C17 C22 1.523(5) .
C18 C21 1.522(6) .
C18 C20 1.526(6) .
C18 C19 1.547(6) .
C22 C24 1.515(4) .
C23 C24 1.393(5) .
C23 C28 1.402(4) .
C24 C25 1.389(5) .
C25 C26 1.399(5) .
C26 C27 1.383(5) .
C26 C29 1.535(5) .
C27 C28 1.389(5) .
C28 C33 1.511(5) .
C29 C30 1.486(7) .
C29 C31 1.517(7) .
C29 C32 1.555(8) .
C33 C35 1.518(5) .
C34 C35 1.394(5) .
C34 C39 1.399(5) .
C35 C36 1.385(5) .
C36 C37 1.401(5) .
C37 C38 1.387(5) .
C37 C40 1.524(5) .
C38 C39 1.392(5) .
C39 C44 1.515(5) .
C40 C42A 1.520(15) .
C40 C43 1.525(7) .
C40 C41 1.534(7) .
C40 C42 1.539(7) .
C40 C41A 1.542(16) .
C40 C43A 1.561(16) .
C45 C46 1.486(8) .
C46 C47 1.384(7) .
C46 C51 1.395(7) .
C47 C48 1.396(9) .
C48 C49 1.367(9) .
C49 C50 1.367(8) .
C50 C51 1.378(7) .
